data_1519207
loop_
_publ_author_name
'Coles, Simon J.'
'Hursthouse, Michael B.'
'Ward, Suzanna C.'
'Threlfall, Terry L.'

_publ_section_title
;
 4-Amino-benzenesulfonamide
;
_journal_name_full 'Crystal Structure Report Archive'
_journal_page_first 169
_journal_year 1999
_chemical_formula_sum 'C6 H8 N2 O2 S'
_chemical_formula_weight 172.20
_space_group_IT_number 14
_symmetry_cell_setting monoclinic
_symmetry_space_group_name_Hall '-P 2ybc'
_symmetry_space_group_name_H-M 'P 1 21/c 1'
_atom_sites_solution_hydrogens geom
_atom_sites_solution_primary direct
_atom_sites_solution_secondary difmap
_cell_angle_alpha 90.00
_cell_angle_beta 104.97(3)
_cell_angle_gamma 90.00
_cell_formula_units_Z 4
_cell_length_a 7.824(2)
_cell_length_b 12.991(3)
_cell_length_c 7.620(2)
_cell_measurement_temperature 150(2)
_cell_measurement_theta_max 27.45
_cell_measurement_theta_min 2.69
_cell_volume 748.2(3)
_computing_cell_refinement 'DENZO & COLLECT'
_computing_data_collection 'DENZO (Otwinowski & Minor, 1997) & COLLECT (Hooft, 1998)'
_computing_data_reduction 'DENZO & COLLECT'
_computing_structure_refinement 'shelxl-97 (sheldrick, 1997)'
_computing_structure_solution 'shelxs-97 (sheldrick, 1990)'
_diffrn_ambient_temperature 150(2)
_diffrn_detector_area_resol_mean 9.091
_diffrn_measured_fraction_theta_full 0.954
_diffrn_measured_fraction_theta_max 0.954
_diffrn_measurement_device_type 'Nonius KappaCCD'
_diffrn_measurement_method '\f and \w scans'
_diffrn_radiation_monochromator graphite
_diffrn_radiation_source 'Nonius FR591 rotating anode'
_diffrn_radiation_type mok\a
_diffrn_radiation_wavelength 0.71073
_diffrn_reflns_av_R_equivalents 0.0390
_diffrn_reflns_av_sigmaI/netI 0.0426
_diffrn_reflns_limit_h_max 10
_diffrn_reflns_limit_h_min -9
_diffrn_reflns_limit_k_max 16
_diffrn_reflns_limit_k_min -16
_diffrn_reflns_limit_l_max 9
_diffrn_reflns_limit_l_min -9
_diffrn_reflns_number 6936
_diffrn_reflns_theta_full 27.45
_diffrn_reflns_theta_max 27.45
_diffrn_reflns_theta_min 2.69
_exptl_absorpt_coefficient_mu 0.380
_exptl_absorpt_correction_T_max 0.927
_exptl_absorpt_correction_T_min 0.927
_exptl_absorpt_correction_type multi-scan
_exptl_crystal_colour colourless
_exptl_crystal_density_diffrn 1.529
_exptl_crystal_density_method 'not measured'
_exptl_crystal_description block
_exptl_crystal_F_000 360
_exptl_crystal_size_max 0.2
_exptl_crystal_size_mid 0.2
_exptl_crystal_size_min 0.2
_refine_diff_density_max 0.251
_refine_diff_density_min -0.481
_refine_diff_density_rms 0.085
_refine_ls_extinction_method none
_refine_ls_goodness_of_fit_ref 1.055
_refine_ls_hydrogen_treatment mixed
_refine_ls_matrix_type full
_refine_ls_number_parameters 132
_refine_ls_number_reflns 1704
_refine_ls_number_restraints 0
_refine_ls_restrained_S_all 1.055
_refine_ls_R_factor_all 0.0465
_refine_ls_R_factor_gt 0.0359
_refine_ls_shift/su_max 0.000
_refine_ls_shift/su_mean 0.000
_refine_ls_structure_factor_coef Fsqd
_refine_ls_weighting_scheme 'calc w=1/[\s^2^(fo^2^)+(0.0438p)^2^+0.2662p] where p=(fo^2^+2fc^2^)/3'
_refine_ls_wR_factor_gt 0.0876
_refine_ls_wR_factor_ref 0.0926
_reflns_number_gt 1438
_reflns_number_total 1704
_reflns_threshold_expression >2sigma(i)
_cod_data_source_file eCrystal-169.cif
_cod_data_source_block 99scw101
_cod_depositor_comments
;
Citation :
Coles, Simon J. and Hursthouse, Michael B. and Ward, Suzanna C and 
Threlfall, Terry L (1999) 
University of Southampton, Crystal Structure Report Archive. 
(doi:10.5258/ecrystals/169)

More at:
http://ecrystals.chem.soton.ac.uk/169/

The following automatic conversions were performed:

'_refine_ls_structure_factor_coef' value 'fsqd' changed to 'Fsqd'
according to the built-in table from CIF Core dictionary named
'cif_core.dic' version 2.4.1 from 2010-06-29.

'_atom_site_adp_type' value 'uani' changed to 'Uani' according to the
built-in table from CIF Core dictionary named 'cif_core.dic' version
2.4.1 from 2010-06-29 (11 times).

'_atom_site_adp_type' value 'uiso' changed to 'Uiso' according to the
built-in table from CIF Core dictionary named 'cif_core.dic' version
2.4.1 from 2010-06-29 (8 times).

Automatic conversion script
Id: cif_fix_values 3105 2015-03-04 15:46:00Z robertas 
;
_cod_original_sg_symbol_H-M P21/c
_cod_database_code 1519207

loop_
_symmetry_equiv_pos_as_xyz
'x, y, z'
'-x, y+1/2, -z+1/2'
'-x, -y, -z'
'x, -y-1/2, z-1/2'

loop_
_atom_site_label
_atom_site_type_symbol
_atom_site_fract_x
_atom_site_fract_y
_atom_site_fract_z
_atom_site_U_iso_or_equiv
_atom_site_adp_type
_atom_site_occupancy
_atom_site_calc_flag
_atom_site_refinement_flags
_atom_site_disorder_assembly
_atom_site_disorder_group
s1 s 0.60449(5) 0.83868(3) 0.04022(5) 0.02215(16) Uani 1 d . . .
o1 o 0.59752(16) 0.72874(9) 0.01663(16) 0.0297(3) Uani 1 d . . .
o2 o 0.56360(15) 0.90303(10) -0.11979(15) 0.0286(3) Uani 1 d . . .
n1 n 1.31603(19) 0.95149(15) 0.4885(2) 0.0318(4) Uani 1 d . . .
n2 n 0.45935(18) 0.86704(13) 0.1505(2) 0.0256(3) Uani 1 d . . .
c1 c 1.1497(2) 0.92395(13) 0.3874(2) 0.0228(4) Uani 1 d . . .
c2 c 1.0840(2) 0.82483(14) 0.3931(3) 0.0308(4) Uani 1 d . . .
c3 c 0.9189(2) 0.79857(14) 0.2863(3) 0.0289(4) Uani 1 d . . .
c4 c 0.8164(2) 0.87088(12) 0.1706(2) 0.0199(3) Uani 1 d . . .
c5 c 0.8802(2) 0.97015(14) 0.1652(2) 0.0288(4) Uani 1 d . . .
c6 c 1.0456(2) 0.99593(14) 0.2731(3) 0.0307(4) Uani 1 d . . .
h1a h 1.340(3) 1.015(2) 0.503(3) 0.049(7) Uiso 1 d . . .
h1b h 1.366(3) 0.915(2) 0.582(4) 0.052(7) Uiso 1 d . . .
h2a h 0.453(3) 0.9331(18) 0.160(3) 0.038(6) Uiso 1 d . . .
h2b h 0.477(3) 0.8352(16) 0.258(4) 0.039(6) Uiso 1 d . . .
h2 h 1.154(3) 0.7733(19) 0.464(3) 0.049(7) Uiso 1 d . . .
h3 h 0.869(3) 0.7308(18) 0.293(3) 0.046(6) Uiso 1 d . . .
h5 h 0.811(3) 1.0238(16) 0.091(3) 0.039(6) Uiso 1 d . . .
h6 h 1.089(3) 1.0632(17) 0.266(3) 0.044(6) Uiso 1 d . . .

loop_
_atom_site_aniso_label
_atom_site_aniso_U_11
_atom_site_aniso_U_22
_atom_site_aniso_U_33
_atom_site_aniso_U_23
_atom_site_aniso_U_13
_atom_site_aniso_U_12
s1 0.0205(2) 0.0271(2) 0.0165(2) -0.00177(15) 0.00060(16) -0.00362(15)
o1 0.0318(7) 0.0276(7) 0.0276(6) -0.0067(5) 0.0037(5) -0.0078(5)
o2 0.0292(6) 0.0368(7) 0.0169(6) 0.0018(5) 0.0010(5) -0.0040(5)
n1 0.0205(7) 0.0410(10) 0.0298(8) -0.0038(8) -0.0011(6) -0.0023(7)
n2 0.0194(7) 0.0351(9) 0.0210(7) 0.0016(7) 0.0027(6) -0.0011(6)
c1 0.0166(7) 0.0318(9) 0.0199(7) -0.0045(7) 0.0045(6) 0.0003(6)
c2 0.0231(9) 0.0299(9) 0.0350(10) 0.0081(8) -0.0008(8) 0.0041(7)
c3 0.0254(9) 0.0207(8) 0.0378(10) 0.0020(8) 0.0034(7) -0.0001(7)
c4 0.0173(7) 0.0237(8) 0.0176(7) -0.0016(6) 0.0024(6) -0.0019(6)
c5 0.0236(8) 0.0270(9) 0.0318(9) 0.0074(7) 0.0001(7) -0.0012(7)
c6 0.0251(9) 0.0249(9) 0.0382(10) 0.0029(8) 0.0012(7) -0.0059(7)

loop_
_atom_type_symbol
_atom_type_description
_atom_type_scat_dispersion_real
_atom_type_scat_dispersion_imag
_atom_type_scat_source
c c 0.0033 0.0016 'international tables vol c tables 4.2.6.8 and 6.1.1.4'
h h 0.0000 0.0000 'international tables vol c tables 4.2.6.8 and 6.1.1.4'
n n 0.0061 0.0033 'international tables vol c tables 4.2.6.8 and 6.1.1.4'
o o 0.0106 0.0060 'international tables vol c tables 4.2.6.8 and 6.1.1.4'
s s 0.1246 0.1234 'international tables vol c tables 4.2.6.8 and 6.1.1.4'

loop_
_geom_angle_atom_site_label_1
_geom_angle_atom_site_label_2
_geom_angle_atom_site_label_3
_geom_angle
_geom_angle_site_symmetry_1
_geom_angle_site_symmetry_3
o1 s1 o2 118.43(7) . .
o1 s1 n2 106.36(8) . .
o2 s1 n2 105.91(8) . .
o1 s1 c4 107.94(7) . .
o2 s1 c4 108.17(8) . .
n2 s1 c4 109.85(8) . .
n1 c1 c6 119.48(17) . .
n1 c1 c2 121.76(16) . .
c6 c1 c2 118.74(15) . .
c3 c2 c1 120.50(16) . .
c2 c3 c4 120.33(16) . .
c5 c4 c3 119.57(15) . .
c5 c4 s1 120.07(12) . .
c3 c4 s1 120.31(13) . .
c6 c5 c4 119.74(16) . .
c5 c6 c1 121.12(17) . .

loop_
_geom_bond_atom_site_label_1
_geom_bond_atom_site_label_2
_geom_bond_distance
_geom_bond_site_symmetry_2
s1 o1 1.4388(13) .
s1 o2 1.4444(12) .
s1 n2 1.6199(16) .
s1 c4 1.7493(16) .
n1 c1 1.377(2) .
c1 c6 1.389(2) .
c1 c2 1.391(2) .
c2 c3 1.380(3) .
c3 c4 1.392(2) .
c4 c5 1.387(2) .
c5 c6 1.383(2) .
